data_7036264
loop_
_publ_author_name
'Shi, Zhenzhen'
'Pan, Zhaorui'
'Zhang, Chuanlei'
'Zheng, Hegen'

_publ_section_title
;
 Syntheses, structures, and properties of six cobalt(ii) complexes based
 on a tripodal tris(4-(1H-1,2,4-triazol-1-yl)phenyl)amine ligand.
;
_journal_issue 38
_journal_name_full 'Dalton transactions (Cambridge, England : 2003)'
_journal_page_first 16854
_journal_page_last 16864
_journal_paper_doi 10.1039/c5dt02774h
_journal_volume 44
_journal_year 2015
_chemical_formula_moiety 'C32 H27 Co N11 O6'
_chemical_formula_sum 'C32 H27 Co N11 O6'
_chemical_formula_weight 720.57
_space_group_crystal_system triclinic
_space_group_IT_number 2
_space_group_name_Hall '-P 1'
_space_group_name_H-M_alt 'P -1'
_symmetry_space_group_name_Hall '-P 1'
_symmetry_space_group_name_H-M 'P -1'
_atom_sites_solution_hydrogens mixed
_atom_sites_solution_primary direct
_atom_sites_solution_secondary difmap
_audit_creation_method SHELXL-2014/7
_audit_update_record
;
2015-08-15 deposited with the CCDC.
2015-08-24 downloaded from the CCDC.
;
_cell_angle_alpha 97.102(2)
_cell_angle_beta 93.075(2)
_cell_angle_gamma 104.8080(10)
_cell_formula_units_Z 2
_cell_length_a 10.0885(10)
_cell_length_b 11.3212(11)
_cell_length_c 15.8398(15)
_cell_measurement_reflns_used 7455
_cell_measurement_temperature 296(2)
_cell_measurement_theta_max 28.28
_cell_measurement_theta_min 2.42
_cell_volume 1728.8(3)
_computing_cell_refinement 'Bruker SMART'
_computing_data_collection 'Bruker SMART'
_computing_data_reduction 'Bruker SAINT'
_computing_molecular_graphics 'Bruker SHELXTL'
_computing_publication_material 'Bruker SHELXTL'
_computing_structure_refinement 'SHELXL-2014/7 (Sheldrick, 2014)'
_computing_structure_solution 'SHELXS-97 (Sheldrick, 1990)'
_diffrn_ambient_temperature 296(2)
_diffrn_measured_fraction_theta_full 0.984
_diffrn_measured_fraction_theta_max 0.984
_diffrn_measurement_device_type 'CCD area detector'
_diffrn_measurement_method 'phi and omega scans'
_diffrn_radiation_type MoK\a
_diffrn_radiation_wavelength 0.71073
_diffrn_reflns_av_R_equivalents 0.0981
_diffrn_reflns_av_unetI/netI 0.0680
_diffrn_reflns_laue_measured_fraction_full 0.984
_diffrn_reflns_laue_measured_fraction_max 0.984
_diffrn_reflns_limit_h_max 11
_diffrn_reflns_limit_h_min -11
_diffrn_reflns_limit_k_max 13
_diffrn_reflns_limit_k_min -13
_diffrn_reflns_limit_l_max 11
_diffrn_reflns_limit_l_min -18
_diffrn_reflns_number 9436
_diffrn_reflns_point_group_measured_fraction_full 0.984
_diffrn_reflns_point_group_measured_fraction_max 0.984
_diffrn_reflns_theta_full 24.998
_diffrn_reflns_theta_max 24.998
_diffrn_reflns_theta_min 1.880
_diffrn_source 'fine-focus sealed tube'
_exptl_absorpt_coefficient_mu 0.556
_exptl_absorpt_correction_T_max 0.9017
_exptl_absorpt_correction_T_min 0.8599
_exptl_absorpt_correction_type multi-scan
_exptl_absorpt_process_details sadabs
_exptl_crystal_colour purple
_exptl_crystal_density_diffrn 1.384
_exptl_crystal_description clock
_exptl_crystal_F_000 742
_exptl_crystal_size_max 0.280
_exptl_crystal_size_mid 0.200
_exptl_crystal_size_min 0.190
_platon_squeeze_details
;
;
_refine_diff_density_max 0.953
_refine_diff_density_min -0.848
_refine_diff_density_rms 0.095
_refine_ls_extinction_method none
_refine_ls_goodness_of_fit_ref 1.069
_refine_ls_hydrogen_treatment constr
_refine_ls_matrix_type full
_refine_ls_number_parameters 446
_refine_ls_number_reflns 5989
_refine_ls_number_restraints 68
_refine_ls_restrained_S_all 1.067
_refine_ls_R_factor_all 0.0716
_refine_ls_R_factor_gt 0.0668
_refine_ls_shift/su_max 0.015
_refine_ls_shift/su_mean 0.000
_refine_ls_structure_factor_coef Fsqd
_refine_ls_weighting_details 'w=1/[\s^2^(Fo^2^)+(0.1227P)^2^+1.3202P] where P=(Fo^2^+2Fc^2^)/3'
_refine_ls_weighting_scheme calc
_refine_ls_wR_factor_gt 0.1863
_refine_ls_wR_factor_ref 0.1925
_reflns_Friedel_coverage 0.000
_reflns_number_gt 5349
_reflns_number_total 5989
_reflns_threshold_expression 'I > 2\s(I)'
_cod_data_source_file c5dt02774h2.cif
_cod_data_source_block 5
_cod_depositor_comments 'Adding full bibliography for 7036260--7036265.cif.'
_cod_database_code 7036264
_shelx_shelxl_version_number 2014/7
_shelx_space_group_comment
;
The symmetry employed for this shelxl refinement is uniquely defined
by the following loop, which should always be used as a source of
symmetry information in preference to the above space-group names.
They are only intended as comments.
;
_shelx_estimated_absorpt_t_min 0.860
_shelx_estimated_absorpt_t_max 0.902

loop_
_space_group_symop_operation_xyz
'x, y, z'
'-x, -y, -z'

loop_
_atom_site_label
_atom_site_type_symbol
_atom_site_fract_x
_atom_site_fract_y
_atom_site_fract_z
_atom_site_U_iso_or_equiv
_atom_site_adp_type
_atom_site_occupancy
_atom_site_site_symmetry_order
_atom_site_calc_flag
_atom_site_refinement_flags_posn
_atom_site_refinement_flags_adp
_atom_site_refinement_flags_occupancy
_atom_site_disorder_assembly
_atom_site_disorder_group
Co1 Co 0.38996(4) 0.21983(3) 0.49434(2) 0.02712(18) Uani 1 1 d . . . . .
C1 C 0.3551(4) 0.3168(3) 0.6831(2) 0.0384(7) Uani 1 1 d . . . . .
H1 H 0.2948 0.2421 0.6900 0.046 Uiso 1 1 calc R U . . .
C2 C 0.4925(3) 0.4577(3) 0.6331(2) 0.0344(7) Uani 1 1 d . . . . .
H2 H 0.5482 0.4991 0.5952 0.041 Uiso 1 1 calc R U . . .
C3 C 0.3832(6) 1.1513(4) 1.2982(3) 0.0678(14) Uani 1 1 d . . . . .
H3 H 0.4074 1.2353 1.2942 0.081 Uiso 1 1 calc R U . . .
C4 C 0.3317(4) 0.9876(3) 1.3512(2) 0.0383(8) Uani 1 1 d . . . . .
H4 H 0.3133 0.9299 1.3889 0.046 Uiso 1 1 calc R U . . .
C5 C -0.2752(15) 0.0898(13) 1.1859(10) 0.1264(7) Uani 0.556(5) 1 d D U P A 1
H5 H -0.3251 0.1224 1.1481 0.152 Uiso 0.556(5) 1 calc R U P A 1
C6 C -0.2329(15) -0.0285(13) 1.2843(10) 0.1264(7) Uani 0.556(5) 1 d D U P A 1
H8A H -0.2356 -0.0918 1.3170 0.152 Uiso 0.556(5) 1 calc R U P A 1
C7 C 0.3442(4) 0.4356(3) 0.8253(2) 0.0380(7) Uani 1 1 d . . . . .
C8 C 0.2352(4) 0.3484(3) 0.8494(2) 0.0469(9) Uani 1 1 d . . . . .
H9 H 0.1921 0.2775 0.8118 0.056 Uiso 1 1 calc R U . . .
C9 C 0.1908(4) 0.3673(3) 0.9294(2) 0.0492(9) Uani 1 1 d . . . . .
H10 H 0.1166 0.3092 0.9451 0.059 Uiso 1 1 calc R U . . .
C10 C 0.2553(4) 0.4721(3) 0.9872(2) 0.0447(9) Uani 1 1 d . . . . .
C11 C 0.3661(5) 0.5584(4) 0.9618(2) 0.0542(10) Uani 1 1 d . . . . .
H11 H 0.4114 0.6286 0.9995 0.065 Uiso 1 1 calc R U . . .
C12 C 0.4086(4) 0.5395(4) 0.8808(2) 0.0498(9) Uani 1 1 d . . . . .
H12 H 0.4814 0.5980 0.8640 0.060 Uiso 1 1 calc R U . . .
C13 C 0.2383(4) 0.6112(3) 1.1172(2) 0.0460(9) Uani 1 1 d . . . . .
C14 C 0.2898(4) 0.6278(3) 1.2030(2) 0.0454(8) Uani 1 1 d . . . . .
H14 H 0.3043 0.5608 1.2272 0.054 Uiso 1 1 calc R U . . .
C15 C 0.3190(4) 0.7422(3) 1.2517(2) 0.0424(8) Uani 1 1 d . . . . .
H15 H 0.3535 0.7526 1.3085 0.051 Uiso 1 1 calc R U . . .
C16 C 0.2971(4) 0.8416(3) 1.2158(2) 0.0431(8) Uani 1 1 d . . . . .
C17 C 0.2463(6) 0.8267(4) 1.1312(2) 0.0622(12) Uani 1 1 d . . . . .
H17 H 0.2321 0.8939 1.1072 0.075 Uiso 1 1 calc R U . . .
C18 C 0.2168(6) 0.7121(4) 1.0827(2) 0.0615(12) Uani 1 1 d . . . . .
H18 H 0.1820 0.7023 1.0259 0.074 Uiso 1 1 calc R U . . .
C19 C -0.0190(11) 0.2046(6) 1.1831(4) 0.144(4) Uani 1 1 d . . . . .
C20 C -0.0676(9) 0.3027(7) 1.1751(5) 0.141(4) Uani 1 1 d . . . . .
H20 H -0.1508 0.3067 1.1962 0.169 Uiso 1 1 calc R U . . .
C21 C 0.0054(5) 0.3978(5) 1.1356(3) 0.0706(13) Uani 1 1 d . . . . .
H21 H -0.0292 0.4650 1.1287 0.085 Uiso 1 1 calc R U . . .
C22 C 0.1303(4) 0.3920(4) 1.1063(2) 0.0456(8) Uani 1 1 d . . . . .
C23 C 0.1794(6) 0.2903(5) 1.1147(4) 0.0698(13) Uani 1 1 d . . . . .
H23 H 0.2626 0.2855 1.0939 0.084 Uiso 1 1 calc R U . . .
C24 C 0.1048(10) 0.1966(5) 1.1537(4) 0.105(2) Uani 1 1 d . . . . .
H24 H 0.1375 0.1282 1.1602 0.125 Uiso 1 1 calc R U . . .
C25 C 0.1700(3) 0.2812(3) 0.4566(2) 0.0334(7) Uani 1 1 d . . . . .
C26 C -0.3307(3) 0.2628(3) 0.47161(19) 0.0313(7) Uani 1 1 d . . . . .
C27 C 0.0467(3) 0.3262(3) 0.43366(19) 0.0301(6) Uani 1 1 d . . . . .
C28 C 0.0640(3) 0.4300(3) 0.3928(2) 0.0336(7) Uani 1 1 d . . . . .
H28 H 0.1503 0.4664 0.3762 0.040 Uiso 1 1 calc R U . . .
C29 C -0.0444(3) 0.4806(3) 0.3761(2) 0.0345(7) Uani 1 1 d . . . . .
C30 C -0.1730(3) 0.4231(3) 0.4010(2) 0.0336(7) Uani 1 1 d . . . . .
H30 H -0.2471 0.4556 0.3902 0.040 Uiso 1 1 calc R U . . .
C31 C -0.1929(3) 0.3186(3) 0.44137(19) 0.0291(6) Uani 1 1 d . . . . .
C32 C -0.0831(3) 0.2694(3) 0.4569(2) 0.0310(6) Uani 1 1 d . . . . .
H32 H -0.0959 0.1985 0.4829 0.037 Uiso 1 1 calc R U . . .
C5' C 0.0426(10) 0.0328(9) 1.2757(7) 0.0628(9) Uani 0.444(5) 1 d D U P A 2
H5' H 0.1330 0.0353 1.2653 0.075 Uiso 0.444(5) 1 calc R U P A 2
C6' C -0.1604(11) -0.0194(10) 1.3252(7) 0.0628(9) Uani 0.444(5) 1 d D U P A 2
H6' H -0.2342 -0.0511 1.3559 0.075 Uiso 0.444(5) 1 calc R U P A 2
N1 N 0.4190(3) 0.3386(3) 0.61377(17) 0.0335(6) Uani 1 1 d . . . . .
N2 N 0.4790(3) 0.5103(3) 0.70958(18) 0.0389(6) Uani 1 1 d . . . . .
N3 N 0.3888(3) 0.4165(3) 0.74128(17) 0.0342(6) Uani 1 1 d . . . . .
N4 N 0.3653(3) 1.1076(3) 1.37345(17) 0.0373(6) Uani 1 1 d . . . . .
N5 N 0.3639(6) 1.0669(3) 1.2316(2) 0.0802(15) Uani 1 1 d . . . . .
N6 N 0.3277(4) 0.9602(3) 1.26645(18) 0.0461(8) Uani 1 1 d . . . . .
N7 N -0.3208(13) -0.0013(11) 1.2368(8) 0.1264(7) Uani 0.556(5) 1 d D U P A 1
N8 N -0.1425(7) 0.0598(6) 1.2711(5) 0.1264(7) Uani 1 1 d D U . . .
N9 N -0.1451(13) 0.1163(11) 1.2055(8) 0.1264(7) Uani 0.556(5) 1 d D U P A 1
N10 N 0.2083(5) 0.4918(3) 1.0686(2) 0.0594(10) Uani 1 1 d . . . . .
N11 N -0.0242(4) 0.5949(4) 0.3335(3) 0.0616(10) Uani 1 1 d . . . . .
H11A H -0.0646 0.6471 0.3616 0.074 Uiso 1 1 d R U . . .
H11B H -0.0616 0.5744 0.2798 0.074 Uiso 1 1 d R U . . .
N7' N -0.0384(8) -0.0390(8) 1.3213(6) 0.0628(9) Uani 0.444(5) 1 d D U P A 2
N9' N -0.0346(9) 0.1009(8) 1.2481(6) 0.0628(9) Uani 0.444(5) 1 d D U P A 2
O1 O 0.1582(2) 0.1939(2) 0.50014(18) 0.0446(6) Uani 1 1 d . . . . .
O2 O 0.2850(2) 0.3336(2) 0.43382(16) 0.0398(5) Uani 1 1 d . . . . .
O3 O -0.3484(3) 0.1653(2) 0.50423(18) 0.0492(6) Uani 1 1 d . . . . .
O4 O -0.4227(2) 0.3175(2) 0.46339(16) 0.0389(5) Uani 1 1 d . . . . .
O1W O 0.3644(3) 0.0698(2) 0.56170(16) 0.0470(6) Uani 1 1 d . . . . .
H1WA H 0.4418 0.0546 0.5708 0.070 Uiso 1 1 d R U . . .
H1WB H 0.3084 0.0070 0.5327 0.070 Uiso 1 1 d R U . . .
O2W O -0.0279(9) 0.0509(8) 0.5978(6) 0.221(5) Uani 1 1 d . . . . .
H2WB H 0.0441 0.0929 0.5790 0.331 Uiso 1 1 d R U . . .
H2WA H -0.0051 0.0086 0.6341 0.331 Uiso 1 1 d R U . . .

loop_
_atom_site_aniso_label
_atom_site_aniso_U_11
_atom_site_aniso_U_22
_atom_site_aniso_U_33
_atom_site_aniso_U_23
_atom_site_aniso_U_13
_atom_site_aniso_U_12
Co1 0.0250(3) 0.0292(3) 0.0285(3) 0.00922(18) 0.00706(17) 0.00624(18)
C1 0.0441(19) 0.0342(17) 0.0347(16) 0.0065(13) 0.0122(14) 0.0037(14)
C2 0.0384(17) 0.0340(16) 0.0310(15) 0.0120(13) 0.0076(13) 0.0053(13)
C3 0.126(5) 0.041(2) 0.040(2) 0.0143(17) 0.023(2) 0.022(3)
C4 0.048(2) 0.0406(19) 0.0279(15) 0.0096(13) 0.0059(14) 0.0116(15)
C5 0.1255(11) 0.1102(11) 0.1369(11) 0.0735(10) 0.0325(11) -0.0115(11)
C6 0.1255(11) 0.1102(11) 0.1369(11) 0.0735(10) 0.0325(11) -0.0115(11)
C7 0.049(2) 0.0349(17) 0.0318(16) 0.0076(13) 0.0137(15) 0.0110(15)
C8 0.060(2) 0.0350(18) 0.0406(18) 0.0015(15) 0.0152(17) 0.0024(16)
C9 0.063(2) 0.0358(18) 0.045(2) 0.0092(15) 0.0240(18) 0.0018(17)
C10 0.068(2) 0.0338(17) 0.0359(17) 0.0082(14) 0.0221(17) 0.0139(17)
C11 0.073(3) 0.0393(19) 0.0412(19) -0.0029(16) 0.0159(19) -0.0002(18)
C12 0.054(2) 0.044(2) 0.0445(19) 0.0060(16) 0.0187(18) -0.0013(17)
C13 0.067(2) 0.0383(19) 0.0353(17) 0.0068(14) 0.0204(17) 0.0140(17)
C14 0.056(2) 0.0402(19) 0.0456(19) 0.0129(16) 0.0099(17) 0.0178(17)
C15 0.050(2) 0.0433(19) 0.0362(17) 0.0093(15) 0.0054(15) 0.0153(16)
C16 0.062(2) 0.0358(18) 0.0347(17) 0.0057(14) 0.0124(16) 0.0167(16)
C17 0.110(4) 0.048(2) 0.0366(19) 0.0124(17) 0.007(2) 0.032(2)
C18 0.107(4) 0.051(2) 0.0297(18) 0.0070(16) 0.007(2) 0.028(2)
C19 0.240(10) 0.061(4) 0.087(4) -0.013(3) 0.115(6) -0.048(5)
C20 0.139(6) 0.086(5) 0.144(6) -0.058(5) 0.108(5) -0.051(4)
C21 0.070(3) 0.063(3) 0.069(3) -0.015(2) 0.021(2) 0.009(2)
C22 0.061(2) 0.0425(19) 0.0320(16) 0.0072(14) 0.0130(16) 0.0083(17)
C23 0.073(3) 0.056(3) 0.085(3) 0.029(2) 0.014(3) 0.015(2)
C24 0.177(7) 0.055(3) 0.075(4) 0.030(3) 0.016(4) 0.007(4)
C25 0.0271(16) 0.0348(16) 0.0397(16) 0.0076(13) 0.0028(13) 0.0094(13)
C26 0.0250(15) 0.0374(16) 0.0314(15) 0.0057(13) 0.0071(12) 0.0068(13)
C27 0.0222(15) 0.0344(16) 0.0352(15) 0.0064(13) 0.0027(12) 0.0096(12)
C28 0.0244(15) 0.0404(17) 0.0368(16) 0.0106(13) 0.0090(13) 0.0065(13)
C29 0.0332(17) 0.0404(17) 0.0344(15) 0.0146(13) 0.0089(13) 0.0123(14)
C30 0.0272(16) 0.0415(17) 0.0378(16) 0.0138(14) 0.0050(13) 0.0147(13)
C31 0.0225(15) 0.0333(16) 0.0318(15) 0.0059(12) 0.0051(12) 0.0067(12)
C32 0.0265(15) 0.0325(16) 0.0367(16) 0.0109(13) 0.0035(12) 0.0095(12)
C5' 0.0591(15) 0.0637(15) 0.0635(15) 0.0372(13) 0.0098(14) -0.0016(13)
C6' 0.0591(15) 0.0637(15) 0.0635(15) 0.0372(13) 0.0098(14) -0.0016(13)
N1 0.0330(14) 0.0357(14) 0.0315(13) 0.0083(11) 0.0074(11) 0.0058(11)
N2 0.0436(16) 0.0345(14) 0.0372(15) 0.0114(12) 0.0112(12) 0.0033(12)
N3 0.0387(15) 0.0313(14) 0.0312(13) 0.0068(11) 0.0107(11) 0.0043(11)
N4 0.0441(16) 0.0372(15) 0.0316(14) 0.0069(11) 0.0092(12) 0.0105(13)
N5 0.165(5) 0.0407(19) 0.0377(18) 0.0133(15) 0.028(2) 0.026(2)
N6 0.073(2) 0.0384(16) 0.0304(14) 0.0071(12) 0.0120(14) 0.0193(15)
N7 0.1255(11) 0.1102(11) 0.1369(11) 0.0735(10) 0.0325(11) -0.0115(11)
N8 0.1255(11) 0.1102(11) 0.1369(11) 0.0735(10) 0.0325(11) -0.0115(11)
N9 0.1255(11) 0.1102(11) 0.1369(11) 0.0735(10) 0.0325(11) -0.0115(11)
N10 0.101(3) 0.0376(17) 0.0433(17) 0.0100(14) 0.0351(19) 0.0178(18)
N11 0.064(2) 0.064(2) 0.068(2) 0.0348(19) 0.0223(19) 0.0239(19)
N7' 0.0591(15) 0.0637(15) 0.0635(15) 0.0372(13) 0.0098(14) -0.0016(13)
N9' 0.0591(15) 0.0637(15) 0.0635(15) 0.0372(13) 0.0098(14) -0.0016(13)
O1 0.0309(12) 0.0473(14) 0.0618(15) 0.0219(12) 0.0056(11) 0.0147(11)
O2 0.0213(11) 0.0461(13) 0.0552(14) 0.0148(11) 0.0092(10) 0.0100(10)
O3 0.0440(14) 0.0469(15) 0.0627(16) 0.0292(13) 0.0190(12) 0.0098(12)
O4 0.0237(11) 0.0438(13) 0.0518(14) 0.0107(11) 0.0119(10) 0.0103(10)
O1W 0.0582(16) 0.0405(13) 0.0490(14) 0.0204(11) 0.0169(12) 0.0162(12)
O2W 0.192(8) 0.207(9) 0.291(11) 0.167(9) 0.070(8) 0.033(7)

loop_
_atom_type_symbol
_atom_type_description
_atom_type_scat_dispersion_real
_atom_type_scat_dispersion_imag
_atom_type_scat_source
C C 0.0033 0.0016 'International Tables Vol C Tables 4.2.6.8 and 6.1.1.4'
H H 0.0000 0.0000 'International Tables Vol C Tables 4.2.6.8 and 6.1.1.4'
Co Co 0.3494 0.9721 'International Tables Vol C Tables 4.2.6.8 and 6.1.1.4'
N N 0.0061 0.0033 'International Tables Vol C Tables 4.2.6.8 and 6.1.1.4'
O O 0.0106 0.0060 'International Tables Vol C Tables 4.2.6.8 and 6.1.1.4'

loop_
_geom_angle_atom_site_label_1
_geom_angle_atom_site_label_2
_geom_angle_atom_site_label_3
_geom_angle
_geom_angle_site_symmetry_1
_geom_angle_site_symmetry_3
O4 Co1 O1W 123.52(10) 1_655 .
O4 Co1 N4 88.43(11) 1_655 1_544
O1W Co1 N4 93.35(11) . 1_544
O4 Co1 N1 89.75(10) 1_655 .
O1W Co1 N1 88.65(10) . .
N4 Co1 N1 177.82(10) 1_544 .
O4 Co1 O2 91.97(9) 1_655 .
O1W Co1 O2 144.51(10) . .
N4 Co1 O2 87.07(11) 1_544 .
N1 Co1 O2 91.81(10) . .
O4 Co1 O1 150.61(9) 1_655 .
O1W Co1 O1 85.69(10) . .
N4 Co1 O1 93.44(11) 1_544 .
N1 Co1 O1 87.57(10) . .
O2 Co1 O1 58.89(9) . .
N1 C1 N3 110.4(3) . .
N1 C1 H1 124.8 . .
N3 C1 H1 124.8 . .
N2 C2 N1 114.5(3) . .
N2 C2 H2 122.7 . .
N1 C2 H2 122.7 . .
N5 C3 N4 114.9(4) . .
N5 C3 H3 122.5 . .
N4 C3 H3 122.5 . .
N4 C4 N6 110.2(3) . .
N4 C4 H4 124.9 . .
N6 C4 H4 124.9 . .
N9 C5 N7 100.4(12) . .
N9 C5 H5 129.8 . .
N7 C5 H5 129.8 . .
N8 C6 N7 92.2(11) . .
N8 C6 H8A 133.9 . .
N7 C6 H8A 133.9 . .
C12 C7 C8 120.3(3) . .
C12 C7 N3 120.2(3) . .
C8 C7 N3 119.5(3) . .
C9 C8 C7 119.6(3) . .
C9 C8 H9 120.2 . .
C7 C8 H9 120.2 . .
C8 C9 C10 121.1(4) . .
C8 C9 H10 119.4 . .
C10 C9 H10 119.4 . .
C9 C10 C11 118.3(3) . .
C9 C10 N10 120.9(4) . .
C11 C10 N10 120.8(4) . .
C12 C11 C10 120.1(4) . .
C12 C11 H11 119.9 . .
C10 C11 H11 119.9 . .
C7 C12 C11 120.5(4) . .
C7 C12 H12 119.8 . .
C11 C12 H12 119.8 . .
C18 C13 C14 118.7(3) . .
C18 C13 N10 122.1(4) . .
C14 C13 N10 119.2(3) . .
C15 C14 C13 120.5(3) . .
C15 C14 H14 119.7 . .
C13 C14 H14 119.7 . .
C14 C15 C16 119.8(3) . .
C14 C15 H15 120.1 . .
C16 C15 H15 120.1 . .
C15 C16 C17 120.3(3) . .
C15 C16 N6 119.7(3) . .
C17 C16 N6 120.0(3) . .
C18 C17 C16 119.8(4) . .
C18 C17 H17 120.1 . .
C16 C17 H17 120.1 . .
C17 C18 C13 120.9(4) . .
C17 C18 H18 119.5 . .
C13 C18 H18 119.5 . .
C20 C19 C24 121.4(5) . .
C20 C19 N9 100.3(9) . .
C24 C19 N9 136.2(9) . .
C20 C19 N9' 136.6(6) . .
C24 C19 N9' 98.4(8) . .
C19 C20 C21 120.2(6) . .
C19 C20 H20 119.9 . .
C21 C20 H20 119.9 . .
C20 C21 C22 119.3(6) . .
C20 C21 H21 120.4 . .
C22 C21 H21 120.4 . .
C21 C22 C23 120.1(4) . .
C21 C22 N10 119.5(4) . .
C23 C22 N10 120.5(4) . .
C24 C23 C22 119.7(6) . .
C24 C23 H23 120.1 . .
C22 C23 H23 120.1 . .
C23 C24 C19 119.3(7) . .
C23 C24 H24 120.3 . .
C19 C24 H24 120.3 . .
O2 C25 O1 120.5(3) . .
O2 C25 C27 119.4(3) . .
O1 C25 C27 120.1(3) . .
O4 C26 O3 123.0(3) . .
O4 C26 C31 117.7(3) . .
O3 C26 C31 119.3(3) . .
C28 C27 C32 119.5(3) . .
C28 C27 C25 119.3(3) . .
C32 C27 C25 121.0(3) . .
C29 C28 C27 121.6(3) . .
C29 C28 H28 119.2 . .
C27 C28 H28 119.2 . .
C28 C29 C30 117.9(3) . .
C28 C29 N11 121.3(3) . .
C30 C29 N11 120.8(3) . .
C31 C30 C29 121.6(3) . .
C31 C30 H30 119.2 . .
C29 C30 H30 119.2 . .
C32 C31 C30 119.4(3) . .
C32 C31 C26 120.2(3) . .
C30 C31 C26 120.3(3) . .
C31 C32 C27 120.0(3) . .
C31 C32 H32 120.0 . .
C27 C32 H32 120.0 . .
N7' C5' N9' 103.7(9) . .
N7' C5' H5' 128.2 . .
N9' C5' H5' 128.2 . .
N8 C6' N7' 95.2(8) . .
N8 C6' H6' 132.4 . .
N7' C6' H6' 132.4 . .
C1 N1 C2 103.4(3) . .
C1 N1 Co1 127.5(2) . .
C2 N1 Co1 128.7(2) . .
C2 N2 N3 102.3(3) . .
C1 N3 N2 109.3(3) . .
C1 N3 C7 129.8(3) . .
N2 N3 C7 120.9(3) . .
C4 N4 C3 103.2(3) . .
C4 N4 Co1 132.2(2) . 1_566
C3 N4 Co1 124.6(3) . 1_566
C3 N5 N6 102.5(3) . .
C4 N6 N5 109.2(3) . .
C4 N6 C16 128.6(3) . .
N5 N6 C16 122.2(3) . .
C6 N7 C5 118.1(12) . .
C6 N8 N9 124.5(11) . .
N9' N8 C6' 121.7(9) . .
C5 N9 N8 100.1(9) . .
C5 N9 C19 137.3(11) . .
N8 N9 C19 121.3(11) . .
C10 N10 C22 121.0(3) . .
C10 N10 C13 121.9(3) . .
C22 N10 C13 117.1(3) . .
C29 N11 H11A 109.3 . .
C29 N11 H11B 109.4 . .
H11A N11 H11B 109.5 . .
C6' N7' C5' 114.0(9) . .
C6' N7' O2W 115.1(8) . 2_557
C5' N7' O2W 113.9(8) . 2_557
N8 N9' C5' 104.3(8) . .
N8 N9' C19 118.8(8) . .
C5' N9' C19 136.1(8) . .
C25 O1 Co1 86.92(19) . .
C25 O2 Co1 93.7(2) . .
C26 O4 Co1 112.9(2) . 1_455
Co1 O1W H1WA 109.2 . .
Co1 O1W H1WB 109.6 . .
H1WA O1W H1WB 109.5 . .
N7' O2W H2WB 96.3 2_557 .
N7' O2W H2WA 27.5 2_557 .
H2WB O2W H2WA 109.5 . .

loop_
_geom_bond_atom_site_label_1
_geom_bond_atom_site_label_2
_geom_bond_distance
_geom_bond_site_symmetry_2
Co1 O4 2.050(2) 1_655
Co1 O1W 2.084(2) .
Co1 N4 2.128(3) 1_544
Co1 N1 2.140(3) .
Co1 O2 2.143(2) .
Co1 O1 2.289(2) .
C1 N1 1.320(4) .
C1 N3 1.323(4) .
C1 H1 0.9300 .
C2 N2 1.313(4) .
C2 N1 1.351(4) .
C2 H2 0.9300 .
C3 N5 1.303(6) .
C3 N4 1.349(5) .
C3 H3 0.9300 .
C4 N4 1.311(5) .
C4 N6 1.335(4) .
C4 H4 0.9300 .
C5 N9 1.281(14) .
C5 N7 1.389(12) .
C5 H5 0.9300 .
C6 N8 1.217(11) .
C6 N7 1.254(14) .
C6 H8A 0.9300 .
C7 C12 1.369(5) .
C7 C8 1.383(5) .
C7 N3 1.436(4) .
C8 C9 1.375(5) .
C8 H9 0.9300 .
C9 C10 1.393(6) .
C9 H10 0.9300 .
C10 C11 1.397(6) .
C10 N10 1.410(5) .
C11 C12 1.383(5) .
C11 H11 0.9300 .
C12 H12 0.9300 .
C13 C18 1.385(6) .
C13 C14 1.402(5) .
C13 N10 1.421(5) .
C14 C15 1.376(5) .
C14 H14 0.9300 .
C15 C16 1.382(5) .
C15 H15 0.9300 .
C16 C17 1.384(6) .
C16 N6 1.427(5) .
C17 C18 1.376(6) .
C17 H17 0.9300 .
C18 H18 0.9300 .
C19 C20 1.341(14) .
C19 C24 1.377(13) .
C19 N9 1.493(11) .
C19 N9' 1.638(10) .
C20 C21 1.379(9) .
C20 H20 0.9300 .
C21 C22 1.380(6) .
C21 H21 0.9300 .
C22 C23 1.382(6) .
C22 N10 1.420(5) .
C23 C24 1.370(8) .
C23 H23 0.9300 .
C24 H24 0.9300 .
C25 O2 1.255(4) .
C25 O1 1.259(4) .
C25 C27 1.503(4) .
C26 O4 1.249(4) .
C26 O3 1.252(4) .
C26 C31 1.503(4) .
C27 C28 1.387(5) .
C27 C32 1.394(4) .
C28 C29 1.386(5) .
C28 H28 0.9300 .
C29 C30 1.396(5) .
C29 N11 1.506(5) .
C30 C31 1.389(5) .
C30 H30 0.9300 .
C31 C32 1.385(4) .
C32 H32 0.9300 .
C5' N7' 1.310(10) .
C5' N9' 1.321(12) .
C5' H5' 0.9300 .
C6' N8 1.302(11) .
C6' N7' 1.309(12) .
C6' H6' 0.9300 .
N2 N3 1.377(4) .
N4 Co1 2.128(3) 1_566
N5 N6 1.364(5) .
N8 N9' 1.167(10) .
N8 N9 1.288(10) .
N11 H11A 0.8900 .
N11 H11B 0.8900 .
N7' O2W 1.452(12) 2_557
O4 Co1 2.050(2) 1_455
O1W H1WA 0.8499 .
O1W H1WB 0.8500 .
O2W N7' 1.452(12) 2_557
O2W H2WB 0.8500 .
O2W H2WA 0.8501 .

loop_
_geom_torsion_atom_site_label_1
_geom_torsion_atom_site_label_2
_geom_torsion_atom_site_label_3
_geom_torsion_atom_site_label_4
_geom_torsion
_geom_torsion_site_symmetry_4
C12 C7 C8 C9 0.6(6) .
N3 C7 C8 C9 -179.0(4) .
C7 C8 C9 C10 -1.0(7) .
C8 C9 C10 C11 0.4(6) .
C8 C9 C10 N10 179.2(4) .
C9 C10 C11 C12 0.6(7) .
N10 C10 C11 C12 -178.1(4) .
C8 C7 C12 C11 0.4(7) .
N3 C7 C12 C11 -180.0(4) .
C10 C11 C12 C7 -1.1(7) .
C18 C13 C14 C15 -0.4(6) .
N10 C13 C14 C15 -179.7(4) .
C13 C14 C15 C16 0.2(6) .
C14 C15 C16 C17 -0.2(6) .
C14 C15 C16 N6 -179.9(4) .
C15 C16 C17 C18 0.3(8) .
N6 C16 C17 C18 -179.9(4) .
C16 C17 C18 C13 -0.5(8) .
C14 C13 C18 C17 0.5(7) .
N10 C13 C18 C17 179.8(5) .
C24 C19 C20 C21 0.9(13) .
N9 C19 C20 C21 -165.0(8) .
N9' C19 C20 C21 154.0(9) .
C19 C20 C21 C22 -1.5(11) .
C20 C21 C22 C23 1.7(8) .
C20 C21 C22 N10 -177.5(5) .
C21 C22 C23 C24 -1.3(8) .
N10 C22 C23 C24 177.9(5) .
C22 C23 C24 C19 0.7(10) .
C20 C19 C24 C23 -0.5(12) .
N9 C19 C24 C23 159.3(10) .
N9' C19 C24 C23 -162.2(6) .
O2 C25 C27 C28 -4.3(5) .
O1 C25 C27 C28 173.8(3) .
O2 C25 C27 C32 179.2(3) .
O1 C25 C27 C32 -2.6(5) .
C32 C27 C28 C29 1.4(5) .
C25 C27 C28 C29 -175.1(3) .
C27 C28 C29 C30 -0.6(5) .
C27 C28 C29 N11 178.6(3) .
C28 C29 C30 C31 0.1(5) .
N11 C29 C30 C31 -179.1(3) .
C29 C30 C31 C32 -0.4(5) .
C29 C30 C31 C26 176.7(3) .
O4 C26 C31 C32 173.2(3) .
O3 C26 C31 C32 -6.2(5) .
O4 C26 C31 C30 -3.9(5) .
O3 C26 C31 C30 176.7(3) .
C30 C31 C32 C27 1.3(5) .
C26 C31 C32 C27 -175.9(3) .
C28 C27 C32 C31 -1.8(5) .
C25 C27 C32 C31 174.7(3) .
N3 C1 N1 C2 -0.6(4) .
N3 C1 N1 Co1 -173.2(2) .
N2 C2 N1 C1 0.5(4) .
N2 C2 N1 Co1 172.9(2) .
N1 C2 N2 N3 -0.2(4) .
N1 C1 N3 N2 0.5(4) .
N1 C1 N3 C7 179.7(3) .
C2 N2 N3 C1 -0.2(4) .
C2 N2 N3 C7 -179.4(3) .
C12 C7 N3 C1 169.3(4) .
C8 C7 N3 C1 -11.1(6) .
C12 C7 N3 N2 -11.6(5) .
C8 C7 N3 N2 168.0(3) .
N6 C4 N4 C3 -0.8(5) .
N6 C4 N4 Co1 179.2(2) 1_566
N5 C3 N4 C4 -0.4(6) .
N5 C3 N4 Co1 179.6(4) 1_566
N4 C3 N5 N6 1.4(7) .
N4 C4 N6 N5 1.7(5) .
N4 C4 N6 C16 179.3(4) .
C3 N5 N6 C4 -1.8(6) .
C3 N5 N6 C16 -179.6(4) .
C15 C16 N6 C4 -25.2(6) .
C17 C16 N6 C4 155.1(4) .
C15 C16 N6 N5 152.2(4) .
C17 C16 N6 N5 -27.6(7) .
N8 C6 N7 C5 10.6(19) .
N9 C5 N7 C6 1(2) .
N7 C6 N8 N9 -22.1(19) .
N7' C6' N8 N9' -11.0(14) .
N7 C5 N9 N8 -11.9(16) .
N7 C5 N9 C19 -178.3(16) .
C6 N8 N9 C5 25(2) .
C6 N8 N9 C19 -166.1(14) .
C20 C19 N9 C5 36(2) .
C24 C19 N9 C5 -127(2) .
C20 C19 N9 N8 -128.7(13) .
C24 C19 N9 N8 68.7(18) .
C9 C10 N10 C22 22.4(7) .
C11 C10 N10 C22 -158.9(4) .
C9 C10 N10 C13 -158.6(4) .
C11 C10 N10 C13 20.1(7) .
C21 C22 N10 C10 -127.0(5) .
C23 C22 N10 C10 53.9(6) .
C21 C22 N10 C13 54.0(6) .
C23 C22 N10 C13 -125.2(5) .
C18 C13 N10 C10 49.6(7) .
C14 C13 N10 C10 -131.2(4) .
C18 C13 N10 C22 -131.4(5) .
C14 C13 N10 C22 47.9(6) .
N8 C6' N7' C5' 6.0(12) .
N8 C6' N7' O2W 140.3(9) 2_557
N9' C5' N7' C6' -1.0(14) .
N9' C5' N7' O2W -135.8(10) 2_557
C6' N8 N9' C5' 11.1(14) .
C6' N8 N9' C19 -177.4(9) .
N7' C5' N9' N8 -5.4(12) .
N7' C5' N9' C19 -174.6(10) .
C20 C19 N9' N8 40.7(16) .
C24 C19 N9' N8 -162.4(9) .
C20 C19 N9' C5' -151.3(13) .
C24 C19 N9' C5' 5.7(14) .
O2 C25 O1 Co1 0.0(3) .
C27 C25 O1 Co1 -178.1(3) .
O1 C25 O2 Co1 0.0(3) .
C27 C25 O2 Co1 178.1(3) .
O3 C26 O4 Co1 -7.4(4) 1_455
C31 C26 O4 Co1 173.2(2) 1_455

loop_
_platon_squeeze_void_nr
_platon_squeeze_void_average_x
_platon_squeeze_void_average_y
_platon_squeeze_void_average_z
_platon_squeeze_void_volume
_platon_squeeze_void_count_electrons
_platon_squeeze_void_content
1 -0.020 0.000 0.000 167 27 ' '
